data_4328881
loop_
_publ_author_name
'Christopher S. Letko'
'Thomas B. Rauchfuss'
'Xiaoyuan Zhou'
'Danielle L. Gray'

_publ_contact_author
; 
Danielle L. Gray 
University of Illinois 
School of Chemical Sciences, Box 59-1 
505 South Mathews Avenue 
Urbana, Illinois  61801 
USA 
;
_publ_contact_author_email dgray@illinois.edu
_publ_contact_author_fax '1  217 244 8068'
_publ_contact_author_phone '1  217 244 1708'
_publ_section_title
;
 Influence of Second Coordination Sphere Hydroxyl Groups on the Reactivity
 of Copper(I) Complexes
;
_journal_name_full 'Inorganic Chemistry'
_journal_page_first 4511
_journal_page_last 4520
_journal_paper_doi 10.1021/ic202207e
_journal_volume 51
_journal_year 2012
_chemical_formula_moiety 'C20 H20 Ag N4 O, C2 H3 N, B F4'
_chemical_formula_sum 'C22 H23 Ag B F4 N5 O'
_chemical_formula_weight 568.13
_chemical_name_systematic
; 
? 
;
_space_group_IT_number 14
_symmetry_cell_setting monoclinic
_symmetry_space_group_name_Hall '-P 2ybc'
_symmetry_space_group_name_H-M 'P 1 21/c 1'
_atom_sites_solution_hydrogens geom
_atom_sites_solution_primary direct
_atom_sites_solution_secondary difmap
_audit_creation_method SHELXL-97
_audit_update_record
; 
? 
;
_cell_angle_alpha 90.00
_cell_angle_beta 95.2640(10)
_cell_angle_gamma 90.00
_cell_formula_units_Z 4
_cell_length_a 9.4144(2)
_cell_length_b 13.7542(4)
_cell_length_c 18.1509(4)
_cell_measurement_reflns_used 7495
_cell_measurement_temperature 193(2)
_cell_measurement_theta_max 67.66
_cell_measurement_theta_min 3.21
_cell_volume 2340.40(10)
_computing_cell_refinement 'SAINT V7.68A (Bruker, 2005)'
_computing_data_collection 'APEX2 V2010.11-3 (Bruker, 2010)'
_computing_data_reduction
; 
SAINT V7.68A, XPREP V2005/2, SADABS V2007/4, (Bruker, 2005 & 2007) 
;
_computing_molecular_graphics
; 
SHELXTL V6.12 (Bruker, 2005), CrystalMaker v2.1.3 (CrystalMaker, 1994) 
;
_computing_publication_material 'XCIF V6.12 (Bruker, 2005)'
_computing_structure_refinement 'SHELXTL V6.12 (Bruker, 2005)'
_computing_structure_solution 'SHELXTL V6.12 (Bruker, 2005)'
_diffrn_ambient_temperature 193(2)
_diffrn_measured_fraction_theta_full 0.971
_diffrn_measured_fraction_theta_max 0.971
_diffrn_measurement_device 'Bruker Kappa/ApexII CCD'
_diffrn_measurement_method 'profile data from \f and \w scans'
_diffrn_radiation_monochromator graphite
_diffrn_radiation_source 'fine-focus sealed tube'
_diffrn_radiation_type CuK\a
_diffrn_radiation_wavelength 1.54178
_diffrn_radiation_wavelength_id bc32qas
_diffrn_reflns_av_R_equivalents 0.0370
_diffrn_reflns_av_sigmaI/netI 0.0302
_diffrn_reflns_limit_h_max 9
_diffrn_reflns_limit_h_min -11
_diffrn_reflns_limit_k_max 16
_diffrn_reflns_limit_k_min -11
_diffrn_reflns_limit_l_max 21
_diffrn_reflns_limit_l_min -17
_diffrn_reflns_number 16549
_diffrn_reflns_theta_full 68.00
_diffrn_reflns_theta_max 68.00
_diffrn_reflns_theta_min 4.04
_exptl_absorpt_coefficient_mu 7.417
_exptl_absorpt_correction_T_max 0.5515
_exptl_absorpt_correction_T_min 0.3794
_exptl_absorpt_correction_type integration
_exptl_absorpt_process_details 'SHELXTL/XPREP V2005/2 (Bruker, 2005)'
_exptl_crystal_colour colourless
_exptl_crystal_density_diffrn 1.612
_exptl_crystal_description prism
_exptl_crystal_F_000 1144
_exptl_crystal_id bc32qas
_exptl_crystal_preparation
; 
The data crystal was mounted using oil (Parantone-N, Exxon) to a 
0.3 mm cryo-loop (Hampton Research) with the (1 -3 -3) scattering 
planes roughly normal to the spindle axis. 
;
_exptl_crystal_size_max 0.217
_exptl_crystal_size_mid 0.154
_exptl_crystal_size_min 0.134
_refine_diff_density_max 0.450
_refine_diff_density_min -0.365
_refine_diff_density_rms 0.058
_refine_ls_extinction_method none
_refine_ls_goodness_of_fit_ref 1.028
_refine_ls_hydrogen_treatment noref
_refine_ls_matrix_type full
_refine_ls_number_parameters 425
_refine_ls_number_reflns 4135
_refine_ls_number_restraints 655
_refine_ls_restrained_S_all 1.037
_refine_ls_R_factor_all 0.0322
_refine_ls_R_factor_gt 0.0286
_refine_ls_shift/su_max 0.002
_refine_ls_shift/su_mean 0.000
_refine_ls_structure_factor_coef Fsqd
_refine_ls_weighting_details 'calc w=1/[\s^2^(Fo^2^)+(0.0404P)^2^+1.2743P] where P=(Fo^2^+2Fc^2^)/3'
_refine_ls_weighting_scheme calc
_refine_ls_wR_factor_gt 0.0735
_refine_ls_wR_factor_ref 0.0757
_reflns_number_gt 3752
_reflns_number_total 4135
_reflns_threshold_expression >2sigma(I)
_cod_data_source_file ic202207e_si_002_2.cif
_cod_data_source_block bc32qas
_cod_original_sg_symbol_H-M 'P 1 21/c 1 '
_cod_database_code 4328881

loop_
_symmetry_equiv_pos_as_xyz
'x, y, z'
'-x, y+1/2, -z+1/2'
'-x, -y, -z'
'x, -y-1/2, z-1/2'

loop_
_atom_site_label
_atom_site_type_symbol
_atom_site_fract_x
_atom_site_fract_y
_atom_site_fract_z
_atom_site_U_iso_or_equiv
_atom_site_adp_type
_atom_site_occupancy
_atom_site_symmetry_multiplicity
_atom_site_calc_flag
_atom_site_refinement_flags
_atom_site_disorder_assembly
_atom_site_disorder_group
Ag1 Ag 0.73111(2) 0.110831(15) 0.576346(10) 0.03907(9) Uani 1 1 d . . .
O1 O 0.8535(2) 0.32561(16) 0.54078(11) 0.0519(5) Uani 1 1 d . . .
H1A H 0.8692 0.3838 0.5301 0.078 Uiso 1 1 calc R . .
N1 N 0.9081(2) 0.21446(16) 0.63026(11) 0.0325(5) Uani 1 1 d . . .
N2 N 0.8994(2) -0.01124(16) 0.60894(11) 0.0328(5) Uani 1 1 d . . .
N3 N 0.6855(2) 0.08477(16) 0.70122(12) 0.0350(5) Uani 1 1 d . . .
N4 N 0.5833(3) 0.1350(2) 0.47985(14) 0.0466(6) Uani 1 1 d . . .
C1 C 0.9490(3) 0.08614(19) 0.72400(14) 0.0322(5) Uani 1 1 d . . .
H1 H 1.0160 0.0780 0.7696 0.039 Uiso 1 1 calc R . .
C2 C 0.9428(3) 0.2989(2) 0.60062(13) 0.0361(6) Uani 1 1 d . . .
C3 C 1.0594(3) 0.3542(2) 0.62704(15) 0.0434(7) Uani 1 1 d . . .
H3 H 1.0818 0.4134 0.6037 0.052 Uiso 1 1 calc R . .
C4 C 1.1414(3) 0.3204(2) 0.68809(17) 0.0461(7) Uani 1 1 d . . .
H4 H 1.2224 0.3563 0.7078 0.055 Uiso 1 1 calc R . .
C5 C 1.1059(3) 0.2336(2) 0.72110(15) 0.0385(6) Uani 1 1 d . . .
H5 H 1.1609 0.2101 0.7639 0.046 Uiso 1 1 calc R . .
C6 C 0.9893(3) 0.18242(19) 0.69053(13) 0.0306(5) Uani 1 1 d . . .
C7 C 0.9270(3) -0.0865(2) 0.56528(15) 0.0362(6) Uani 1 1 d . . .
C8 C 1.0358(3) -0.1520(2) 0.58543(17) 0.0444(6) Uani 1 1 d . . .
H8 H 1.0538 -0.2048 0.5538 0.053 Uiso 1 1 calc R . .
C9 C 1.1177(3) -0.1398(2) 0.65177(17) 0.0451(7) Uani 1 1 d . . .
H9 H 1.1935 -0.1834 0.6661 0.054 Uiso 1 1 calc R . .
C10 C 1.0877(3) -0.0631(2) 0.69700(15) 0.0367(6) Uani 1 1 d . . .
H10 H 1.1419 -0.0540 0.7433 0.044 Uiso 1 1 calc R . .
C11 C 0.9780(3) 0.00027(19) 0.67447(13) 0.0310(5) Uani 1 1 d . . .
C12 C 0.8356(3) -0.0967(2) 0.49394(17) 0.0457(7) Uani 1 1 d . . .
H12A H 0.7626 -0.0457 0.4904 0.069 Uiso 1 1 calc R . .
H12B H 0.7893 -0.1606 0.4921 0.069 Uiso 1 1 calc R . .
H12C H 0.8948 -0.0906 0.4525 0.069 Uiso 1 1 calc R . .
C13 C 0.5535(3) 0.0848(2) 0.72512(17) 0.0405(6) Uani 1 1 d . . .
C14 C 0.5346(4) 0.0877(2) 0.79995(18) 0.0498(8) Uani 1 1 d . . .
H14 H 0.4413 0.0857 0.8160 0.060 Uiso 1 1 calc R . .
C15 C 0.6521(4) 0.0934(2) 0.85076(17) 0.0509(8) Uani 1 1 d . . .
H15 H 0.6406 0.0976 0.9021 0.061 Uiso 1 1 calc R . .
C16 C 0.7874(3) 0.0929(2) 0.82648(15) 0.0423(6) Uani 1 1 d . . .
H16 H 0.8698 0.0960 0.8607 0.051 Uiso 1 1 calc R . .
C17 C 0.7995(3) 0.08782(18) 0.75076(14) 0.0321(5) Uani 1 1 d . . .
C18 C 0.4309(3) 0.0817(3) 0.6678(2) 0.0558(8) Uani 1 1 d . . .
H18A H 0.3563 0.1261 0.6816 0.084 Uiso 1 1 calc R . .
H18B H 0.3928 0.0154 0.6640 0.084 Uiso 1 1 calc R . .
H18C H 0.4623 0.1015 0.6201 0.084 Uiso 1 1 calc R . .
C19 C 0.5044(3) 0.1502(2) 0.43048(15) 0.0408(6) Uani 1 1 d . . .
C20 C 0.4017(3) 0.1697(3) 0.36775(16) 0.0525(8) Uani 1 1 d . . .
H20A H 0.3529 0.1092 0.3520 0.079 Uiso 1 1 calc R . .
H20B H 0.4512 0.1958 0.3269 0.079 Uiso 1 1 calc R . .
H20C H 0.3316 0.2172 0.3820 0.079 Uiso 1 1 calc R . .
N5 N 0.609(2) 0.1716(15) 0.2217(4) 0.060(3) Uani 0.61(5) 1 d PDU A 1
C21 C 0.5611(4) 0.1554(3) 0.1636(2) 0.0544(7) Uani 0.61(5) 1 d PDU A 1
C22 C 0.503(3) 0.1479(19) 0.0871(5) 0.067(4) Uani 0.61(5) 1 d PDU A 1
H22A H 0.5657 0.1814 0.0553 0.101 Uiso 0.61(5) 1 calc PR A 1
H22B H 0.4079 0.1780 0.0814 0.101 Uiso 0.61(5) 1 calc PR A 1
H22C H 0.4948 0.0793 0.0729 0.101 Uiso 0.61(5) 1 calc PR A 1
N5B N 0.575(3) 0.158(3) 0.2261(4) 0.064(4) Uani 0.39(5) 1 d PDU A 2
C21B C 0.5611(4) 0.1554(3) 0.1636(2) 0.0544(7) Uani 0.39(5) 1 d PDU A 2
C22B C 0.525(4) 0.132(3) 0.0860(7) 0.061(4) Uani 0.39(5) 1 d PDU A 2
H22D H 0.4864 0.1901 0.0599 0.092 Uiso 0.39(5) 1 calc PR A 2
H22E H 0.4536 0.0801 0.0818 0.092 Uiso 0.39(5) 1 calc PR A 2
H22F H 0.6110 0.1106 0.0641 0.092 Uiso 0.39(5) 1 calc PR A 2
B1 B 0.2133(7) 0.0770(5) 0.9332(4) 0.0483(16) Uani 0.489(3) 1 d PDU B 1
F1 F 0.1220(9) 0.1539(5) 0.9285(4) 0.109(2) Uani 0.489(3) 1 d PDU B 1
F2 F 0.3521(5) 0.1084(6) 0.9419(3) 0.0807(17) Uani 0.489(3) 1 d PDU B 1
F3 F 0.1932(9) 0.0243(6) 0.8683(4) 0.064(2) Uani 0.489(3) 1 d PDU B 1
F4 F 0.1870(8) 0.0163(4) 0.9916(3) 0.0533(16) Uani 0.489(3) 1 d PDU B 1
B1B B 0.2102(10) 0.0870(7) 0.9415(5) 0.058(2) Uani 0.248(5) 1 d PDU C 2
F1B F 0.2097(11) 0.1775(6) 0.9730(6) 0.063(2) Uani 0.248(5) 1 d PDU C 2
F2B F 0.3397(11) 0.0431(9) 0.9600(6) 0.078(3) Uani 0.248(5) 1 d PDU C 2
F3B F 0.1911(14) 0.0931(10) 0.8662(5) 0.086(3) Uani 0.248(5) 1 d PDU C 2
F4B F 0.1033(13) 0.0332(8) 0.9685(6) 0.071(3) Uani 0.248(5) 1 d PDU C 2
B1C B 0.1987(10) 0.0819(8) 0.9367(6) 0.056(2) Uani 0.263(5) 1 d PDU D 3
F1C F 0.0559(8) 0.0989(9) 0.9420(5) 0.075(3) Uani 0.263(5) 1 d PDU D 3
F2C F 0.2706(15) 0.1674(8) 0.9502(7) 0.089(3) Uani 0.263(5) 1 d PDU D 3
F3C F 0.2203(16) 0.0470(12) 0.8678(7) 0.062(3) Uani 0.263(5) 1 d PDU D 3
F4C F 0.2475(14) 0.0157(9) 0.9903(7) 0.064(3) Uani 0.263(5) 1 d PDU D 3

loop_
_atom_site_aniso_label
_atom_site_aniso_U_11
_atom_site_aniso_U_22
_atom_site_aniso_U_33
_atom_site_aniso_U_23
_atom_site_aniso_U_13
_atom_site_aniso_U_12
Ag1 0.03490(13) 0.04286(14) 0.03847(12) -0.00178(8) -0.00183(8) 0.00048(8)
O1 0.0724(14) 0.0385(12) 0.0438(10) 0.0058(9) 0.0001(10) 0.0002(11)
N1 0.0344(11) 0.0307(11) 0.0326(10) -0.0017(9) 0.0048(8) 0.0005(9)
N2 0.0309(10) 0.0304(11) 0.0379(10) -0.0029(9) 0.0081(8) -0.0025(9)
N3 0.0321(11) 0.0320(12) 0.0421(11) -0.0018(9) 0.0100(9) 0.0011(9)
N4 0.0431(14) 0.0528(16) 0.0425(13) -0.0028(11) -0.0039(11) 0.0004(11)
C1 0.0331(13) 0.0290(13) 0.0346(12) 0.0002(10) 0.0037(10) 0.0000(10)
C2 0.0447(14) 0.0316(14) 0.0332(12) -0.0034(11) 0.0090(10) 0.0025(11)
C3 0.0557(17) 0.0311(14) 0.0460(15) -0.0055(12) 0.0187(13) -0.0102(13)
C4 0.0434(16) 0.0408(16) 0.0547(16) -0.0089(14) 0.0091(13) -0.0119(13)
C5 0.0351(13) 0.0371(15) 0.0430(13) -0.0071(12) 0.0022(11) -0.0013(11)
C6 0.0307(12) 0.0285(13) 0.0334(11) -0.0049(10) 0.0072(9) 0.0009(10)
C7 0.0358(14) 0.0322(14) 0.0422(13) -0.0048(11) 0.0127(11) -0.0065(11)
C8 0.0463(16) 0.0326(15) 0.0563(16) -0.0074(13) 0.0155(13) -0.0014(13)
C9 0.0412(15) 0.0337(15) 0.0617(18) 0.0021(14) 0.0109(13) 0.0069(12)
C10 0.0340(13) 0.0330(14) 0.0442(13) 0.0031(12) 0.0089(11) -0.0004(11)
C11 0.0288(12) 0.0290(13) 0.0363(12) 0.0002(10) 0.0081(9) -0.0031(10)
C12 0.0434(16) 0.0466(17) 0.0483(16) -0.0135(13) 0.0098(13) -0.0067(13)
C13 0.0367(14) 0.0307(14) 0.0565(16) -0.0034(12) 0.0172(12) -0.0010(11)
C14 0.0513(18) 0.0412(17) 0.0615(18) 0.0005(14) 0.0298(15) 0.0016(14)
C15 0.066(2) 0.0458(18) 0.0448(16) 0.0060(13) 0.0257(15) 0.0061(15)
C16 0.0565(18) 0.0353(15) 0.0364(13) 0.0044(11) 0.0117(12) 0.0062(13)
C17 0.0392(14) 0.0229(12) 0.0356(12) 0.0004(10) 0.0104(11) 0.0020(10)
C18 0.0317(15) 0.064(2) 0.073(2) -0.0116(17) 0.0113(14) -0.0030(14)
C19 0.0404(15) 0.0410(16) 0.0413(14) -0.0043(12) 0.0050(12) -0.0047(12)
C20 0.0537(18) 0.059(2) 0.0435(15) 0.0062(15) -0.0045(13) -0.0056(15)
N5 0.054(6) 0.062(6) 0.065(3) 0.000(3) 0.004(3) -0.012(5)
C21 0.0514(18) 0.0493(19) 0.0625(18) 0.0060(16) 0.0057(15) -0.0032(15)
C22 0.082(8) 0.062(8) 0.058(4) 0.004(4) 0.003(4) -0.002(6)
N5B 0.057(9) 0.072(9) 0.063(5) 0.000(5) 0.015(4) -0.014(7)
C21B 0.0514(18) 0.0493(19) 0.0625(18) 0.0060(16) 0.0057(15) -0.0032(15)
C22B 0.065(8) 0.056(10) 0.062(5) 0.016(6) -0.003(6) -0.001(7)
B1 0.053(3) 0.046(3) 0.046(3) 0.002(3) 0.007(3) -0.001(3)
F1 0.118(4) 0.071(4) 0.137(5) 0.008(3) 0.002(4) 0.048(3)
F2 0.062(3) 0.115(5) 0.065(3) -0.009(3) 0.004(2) -0.035(3)
F3 0.077(4) 0.074(4) 0.039(2) -0.003(2) -0.010(2) -0.015(3)
F4 0.078(4) 0.041(2) 0.044(2) 0.0004(18) 0.021(3) -0.003(3)
B1B 0.061(4) 0.056(4) 0.056(4) 0.001(4) 0.004(4) 0.000(4)
F1B 0.066(5) 0.044(4) 0.082(5) 0.007(4) 0.018(4) 0.010(4)
F2B 0.066(5) 0.078(6) 0.087(6) -0.002(5) -0.020(4) 0.013(5)
F3B 0.092(6) 0.103(7) 0.060(4) 0.011(5) -0.014(4) 0.006(6)
F4B 0.076(6) 0.068(5) 0.075(5) -0.016(4) 0.032(5) -0.014(5)
B1C 0.061(4) 0.053(4) 0.054(4) 0.002(4) 0.003(4) 0.002(4)
F1C 0.060(4) 0.092(7) 0.073(5) -0.009(5) 0.014(4) 0.017(4)
F2C 0.103(7) 0.064(5) 0.097(6) 0.012(5) -0.007(6) -0.030(5)
F3C 0.062(6) 0.074(8) 0.055(5) 0.004(5) 0.025(4) 0.004(6)
F4C 0.077(7) 0.055(5) 0.058(5) 0.002(4) -0.008(5) 0.013(5)

loop_
_atom_type_symbol
_atom_type_description
_atom_type_scat_dispersion_real
_atom_type_scat_dispersion_imag
_atom_type_scat_source
C C 0.0181 0.0091 'International Tables Vol C Tables 4.2.6.8 and 6.1.1.4'
H H 0.0000 0.0000 'International Tables Vol C Tables 4.2.6.8 and 6.1.1.4'
B B 0.0090 0.0039 'International Tables Vol C Tables 4.2.6.8 and 6.1.1.4'
N N 0.0311 0.0180 'International Tables Vol C Tables 4.2.6.8 and 6.1.1.4'
O O 0.0492 0.0322 'International Tables Vol C Tables 4.2.6.8 and 6.1.1.4'
F F 0.0727 0.0534 'International Tables Vol C Tables 4.2.6.8 and 6.1.1.4'
Ag Ag 0.1306 4.2820 'International Tables Vol C Tables 4.2.6.8 and 6.1.1.4'

loop_
_exptl_crystal_face_index_h
_exptl_crystal_face_index_k
_exptl_crystal_face_index_l
_exptl_crystal_face_perp_dist
0.00 -1.00 -1.00 0.0650
0.00 -2.00 -1.00 0.0760
0.00 2.00 1.00 0.0530
2.00 1.00 1.00 0.0900
1.00 -2.00 2.00 0.0770
-1.00 2.00 -2.00 0.0690
-1.00 -2.00 2.00 0.0610
1.00 0.00 -2.00 0.0730
-2.00 -1.00 0.00 0.0760
0.00 1.00 -2.00 0.0410
0.00 0.00 1.00 0.0790

loop_
_geom_angle_atom_site_label_1
_geom_angle_atom_site_label_2
_geom_angle_atom_site_label_3
_geom_angle
N4 Ag1 N1 128.80(9)
N4 Ag1 N2 133.18(9)
N1 Ag1 N2 83.80(7)
N4 Ag1 N3 129.67(9)
N1 Ag1 N3 82.91(7)
N2 Ag1 N3 80.11(7)
C2 O1 H1A 109.5
C2 N1 C6 118.0(2)
C2 N1 Ag1 123.63(17)
C6 N1 Ag1 117.98(17)
C7 N2 C11 119.3(2)
C7 N2 Ag1 124.40(18)
C11 N2 Ag1 116.14(16)
C17 N3 C13 119.3(2)
C17 N3 Ag1 115.71(16)
C13 N3 Ag1 123.92(19)
C19 N4 Ag1 177.8(3)
C6 C1 C11 112.0(2)
C6 C1 C17 112.6(2)
C11 C1 C17 114.8(2)
C6 C1 H1 105.5
C11 C1 H1 105.5
C17 C1 H1 105.5
N1 C2 O1 113.6(2)
N1 C2 C3 123.7(3)
O1 C2 C3 122.7(3)
C4 C3 C2 117.6(3)
C4 C3 H3 121.2
C2 C3 H3 121.2
C3 C4 C5 119.9(3)
C3 C4 H4 120.0
C5 C4 H4 120.0
C6 C5 C4 118.7(3)
C6 C5 H5 120.7
C4 C5 H5 120.7
N1 C6 C5 122.1(2)
N1 C6 C1 117.7(2)
C5 C6 C1 120.2(2)
N2 C7 C8 121.5(3)
N2 C7 C12 117.2(3)
C8 C7 C12 121.3(3)
C9 C8 C7 119.4(3)
C9 C8 H8 120.3
C7 C8 H8 120.3
C8 C9 C10 118.9(3)
C8 C9 H9 120.5
C10 C9 H9 120.5
C9 C10 C11 119.5(3)
C9 C10 H10 120.2
C11 C10 H10 120.2
N2 C11 C10 121.3(2)
N2 C11 C1 119.8(2)
C10 C11 C1 118.9(2)
C7 C12 H12A 109.5
C7 C12 H12B 109.5
H12A C12 H12B 109.5
C7 C12 H12C 109.5
H12A C12 H12C 109.5
H12B C12 H12C 109.5
N3 C13 C14 121.2(3)
N3 C13 C18 117.0(3)
C14 C13 C18 121.7(3)
C15 C14 C13 119.3(3)
C15 C14 H14 120.3
C13 C14 H14 120.3
C14 C15 C16 119.5(3)
C14 C15 H15 120.2
C16 C15 H15 120.2
C15 C16 C17 118.4(3)
C15 C16 H16 120.8
C17 C16 H16 120.8
N3 C17 C16 122.2(2)
N3 C17 C1 119.4(2)
C16 C17 C1 118.4(2)
C13 C18 H18A 109.5
C13 C18 H18B 109.5
H18A C18 H18B 109.5
C13 C18 H18C 109.5
H18A C18 H18C 109.5
H18B C18 H18C 109.5
N4 C19 C20 179.3(3)
C19 C20 H20A 109.5
C19 C20 H20B 109.5
H20A C20 H20B 109.5
C19 C20 H20C 109.5
H20A C20 H20C 109.5
H20B C20 H20C 109.5
N5 C21 C22 172.5(17)
H22D C22B H22E 109.5
H22D C22B H22F 109.5
H22E C22B H22F 109.5
F1 B1 F2 110.6(6)
F1 B1 F3 108.5(6)
F2 B1 F3 108.5(6)
F1 B1 F4 111.1(6)
F2 B1 F4 109.7(6)
F3 B1 F4 108.4(6)
F3B B1B F1B 110.9(8)
F3B B1B F2B 107.8(8)
F1B B1B F2B 109.5(8)
F3B B1B F4B 110.9(8)
F1B B1B F4B 108.0(8)
F2B B1B F4B 109.7(8)
F2C B1C F3C 110.6(9)
F2C B1C F1C 108.2(8)
F3C B1C F1C 110.5(8)
F2C B1C F4C 108.2(9)
F3C B1C F4C 110.1(9)
F1C B1C F4C 109.1(8)

loop_
_geom_bond_atom_site_label_1
_geom_bond_atom_site_label_2
_geom_bond_distance
Ag1 N4 2.160(2)
Ag1 N1 2.338(2)
Ag1 N2 2.347(2)
Ag1 N3 2.372(2)
O1 C2 1.361(3)
O1 H1A 0.8400
N1 C2 1.333(3)
N1 C6 1.350(3)
N2 C7 1.343(3)
N2 C11 1.351(3)
N3 C17 1.336(4)
N3 C13 1.353(3)
N4 C19 1.130(4)
C1 C6 1.520(4)
C1 C11 1.524(4)
C1 C17 1.530(3)
C1 H1 1.0000
C2 C3 1.385(4)
C3 C4 1.372(4)
C3 H3 0.9500
C4 C5 1.391(4)
C4 H4 0.9500
C5 C6 1.377(4)
C5 H5 0.9500
C7 C8 1.388(4)
C7 C12 1.495(4)
C8 C9 1.379(5)
C8 H8 0.9500
C9 C10 1.381(4)
C9 H9 0.9500
C10 C11 1.384(4)
C10 H10 0.9500
C12 H12A 0.9800
C12 H12B 0.9800
C12 H12C 0.9800
C13 C14 1.387(4)
C13 C18 1.482(5)
C14 C15 1.376(5)
C14 H14 0.9500
C15 C16 1.385(4)
C15 H15 0.9500
C16 C17 1.391(4)
C16 H16 0.9500
C18 H18A 0.9800
C18 H18B 0.9800
C18 H18C 0.9800
C19 C20 1.449(4)
C20 H20A 0.9800
C20 H20B 0.9800
C20 H20C 0.9800
N5 C21 1.131(6)
C21 C22 1.449(7)
C22 H22A 0.9800
C22 H22B 0.9800
C22 H22C 0.9800
C22B H22D 0.9800
C22B H22E 0.9800
C22B H22F 0.9800
B1 F1 1.361(6)
B1 F2 1.371(6)
B1 F3 1.381(6)
B1 F4 1.390(6)
B1B F3B 1.364(7)
B1B F1B 1.370(7)
B1B F2B 1.375(7)
B1B F4B 1.376(7)
B1C F2C 1.368(7)
B1C F3C 1.372(7)
B1C F1C 1.376(7)
B1C F4C 1.381(7)

loop_
_geom_hbond_atom_site_label_D
_geom_hbond_atom_site_label_H
_geom_hbond_atom_site_label_A
_geom_hbond_distance_DH
_geom_hbond_distance_HA
_geom_hbond_distance_DA
_geom_hbond_angle_DHA
_geom_hbond_site_symmetry_A
O1 H1A F4 0.84 1.93 2.708(7) 153.8 2_656
O1 H1A F4B 0.84 2.07 2.891(12) 165.3 2_656
O1 H1A F4C 0.84 2.14 2.821(14) 138.7 2_656
O1 H1A F1C 0.84 2.49 2.924(8) 112.8 4_665
